data_7212842
loop_
_publ_author_name
'Najar, Adel M.'
'Tidmarsh, Ian S.'
'Ward, Michael D.'

_publ_section_title
;
 Lead(ii) complexes of bis- and tris-bidentate compartmental ligands based
 on pyridyl-pyrazole and pyridyl-triazole fragments: coordination networks
 and a discrete dimeric box
;
_journal_issue 11
_journal_name_full CrystEngComm
_journal_page_first 3642
_journal_paper_doi 10.1039/c0ce00176g
_journal_volume 12
_journal_year 2010
_chemical_formula_sum 'C49 H47 Cl4 N17 O22 Pb2'
_chemical_formula_weight 1782.22
_chemical_name_systematic
;
?
;
_space_group_IT_number 2
_symmetry_cell_setting triclinic
_symmetry_space_group_name_Hall '-P 1'
_symmetry_space_group_name_H-M 'P -1'
_atom_sites_solution_hydrogens geom
_atom_sites_solution_primary direct
_atom_sites_solution_secondary difmap
_audit_creation_method SHELXL-97
_cell_angle_alpha 102.909(3)
_cell_angle_beta 102.681(3)
_cell_angle_gamma 102.962(2)
_cell_formula_units_Z 1
_cell_length_a 11.6268(6)
_cell_length_b 12.1895(6)
_cell_length_c 13.5805(7)
_cell_measurement_reflns_used 2846
_cell_measurement_temperature 100(2)
_cell_measurement_theta_max 21.71
_cell_measurement_theta_min 2.72
_cell_volume 1753.04(16)
_computing_cell_refinement 'Bruker SMART'
_computing_data_collection 'Bruker SMART'
_computing_data_reduction 'Bruker SAINT'
_computing_molecular_graphics 'Bruker SHELXTL'
_computing_publication_material 'Bruker SHELXTL'
_computing_structure_refinement 'Bruker SHELXTL'
_computing_structure_solution 'Bruker SHELXTL'
_diffrn_ambient_temperature 100(2)
_diffrn_measured_fraction_theta_full 0.971
_diffrn_measured_fraction_theta_max 0.971
_diffrn_measurement_device_type 'CCD area detector'
_diffrn_measurement_method 'phi and omega scans'
_diffrn_radiation_monochromator graphite
_diffrn_radiation_source 'sealed tube'
_diffrn_radiation_type MoK\a
_diffrn_radiation_wavelength 0.71073
_diffrn_reflns_av_R_equivalents 0.0670
_diffrn_reflns_av_sigmaI/netI 0.0982
_diffrn_reflns_limit_h_max 15
_diffrn_reflns_limit_h_min -15
_diffrn_reflns_limit_k_max 15
_diffrn_reflns_limit_k_min -15
_diffrn_reflns_limit_l_max 16
_diffrn_reflns_limit_l_min -17
_diffrn_reflns_number 21014
_diffrn_reflns_theta_full 27.50
_diffrn_reflns_theta_max 27.50
_diffrn_reflns_theta_min 1.60
_exptl_absorpt_coefficient_mu 5.029
_exptl_absorpt_correction_T_max 0.6891
_exptl_absorpt_correction_T_min 0.5000
_exptl_absorpt_correction_type multi-scan
_exptl_absorpt_process_details SADABS
_exptl_crystal_colour Colourless
_exptl_crystal_density_diffrn 1.688
_exptl_crystal_density_method 'not measured'
_exptl_crystal_description Block
_exptl_crystal_F_000 868
_exptl_crystal_size_max 0.16
_exptl_crystal_size_mid 0.12
_exptl_crystal_size_min 0.08
_refine_diff_density_max 4.593
_refine_diff_density_min -1.029
_refine_diff_density_rms 0.215
_refine_ls_extinction_method none
_refine_ls_goodness_of_fit_ref 1.019
_refine_ls_hydrogen_treatment constr
_refine_ls_matrix_type full
_refine_ls_number_parameters 467
_refine_ls_number_reflns 7816
_refine_ls_number_restraints 92
_refine_ls_restrained_S_all 1.013
_refine_ls_R_factor_all 0.0946
_refine_ls_R_factor_gt 0.0584
_refine_ls_shift/su_max 0.000
_refine_ls_shift/su_mean 0.000
_refine_ls_structure_factor_coef Fsqd
_refine_ls_weighting_details 'calc w=1/[\s^2^(Fo^2^)+(0.0867P)^2^+4.2541P] where P=(Fo^2^+2Fc^2^)/3'
_refine_ls_weighting_scheme calc
_refine_ls_wR_factor_gt 0.1423
_refine_ls_wR_factor_ref 0.1610
_reflns_number_gt 5679
_reflns_number_total 7816
_reflns_threshold_expression >2sigma(I)
_cod_data_source_file c0ce00176g.txt
_cod_data_source_block imw1255p-1
_cod_depositor_comments
;
The following automatic conversions were performed:

'_symmetry_cell_setting' value 'Triclinic' changed to 'triclinic'
according to /home/saulius/struct/CIF-dictionaries/cif_core.dic
dictionary named 'cif_core.dic' version 2.4.2 from
2011-04-26.

'_exptl_absorpt_correction_type' value 'Multi-scan'
changed to 'multi-scan' according to
/home/saulius/struct/CIF-dictionaries/cif_core.dic dictionary named
'cif_core.dic' version 2.4.2 from 2011-04-26.

Automatic conversion script
Id: cif_fix_values 1891 2012-01-12 08:04:46Z andrius 
;
_cod_original_cell_volume 1753.04(15)
_cod_original_sg_symbol_H-M 'P-1 '
_cod_database_code 7212842

loop_
_symmetry_equiv_pos_as_xyz
'x, y, z'
'-x, -y, -z'

loop_
_atom_site_label
_atom_site_type_symbol
_atom_site_fract_x
_atom_site_fract_y
_atom_site_fract_z
_atom_site_U_iso_or_equiv
_atom_site_adp_type
_atom_site_occupancy
_atom_site_symmetry_multiplicity
_atom_site_calc_flag
_atom_site_refinement_flags
_atom_site_disorder_assembly
_atom_site_disorder_group
Pb1 Pb 0.20092(3) 0.14484(3) 0.26052(3) 0.02678(13) Uani 1 1 d . . .
N111 N 0.2591(7) 0.3656(7) 0.3528(6) 0.0298(18) Uani 1 1 d . A .
C112 C 0.2259(8) 0.4410(8) 0.3010(8) 0.030(2) Uani 1 1 d . . .
C113 C 0.2557(10) 0.5609(9) 0.3521(9) 0.040(3) Uani 1 1 d . A .
H113 H 0.2334 0.6126 0.3134 0.048 Uiso 1 1 calc R . .
C114 C 0.3171(9) 0.6051(8) 0.4579(9) 0.037(2) Uani 1 1 d . . .
H114 H 0.3350 0.6859 0.4940 0.045 Uiso 1 1 calc R A .
C115 C 0.3511(10) 0.5269(9) 0.5089(9) 0.045(3) Uani 1 1 d . A .
H115 H 0.3941 0.5533 0.5819 0.054 Uiso 1 1 calc R . .
C116 C 0.3226(9) 0.4099(9) 0.4539(8) 0.036(2) Uani 1 1 d . . .
H116 H 0.3499 0.3581 0.4902 0.043 Uiso 1 1 calc R A .
N121 N 0.1166(7) 0.2785(7) 0.1439(6) 0.0272(17) Uani 1 1 d . A .
N122 N 0.0621(7) 0.2647(7) 0.0415(6) 0.0311(18) Uani 1 1 d . . .
C123 C 0.1600(9) 0.3940(8) 0.1883(8) 0.032(2) Uani 1 1 d . A .
C124 C 0.1322(11) 0.4541(10) 0.1146(10) 0.050(3) Uani 1 1 d . . .
H124 H 0.1515 0.5369 0.1271 0.060 Uiso 1 1 calc R A .
C125 C 0.0708(11) 0.3693(9) 0.0195(9) 0.045(3) Uani 1 1 d . A .
H125 H 0.0412 0.3814 -0.0470 0.054 Uiso 1 1 calc R . .
C126 C 0.0147(8) 0.1498(8) -0.0330(8) 0.031(2) Uani 1 1 d . . .
H12A H -0.0491 0.1514 -0.0940 0.038 Uiso 1 1 calc R . .
H12B H -0.0247 0.0932 0.0004 0.038 Uiso 1 1 calc R . .
N211 N 0.2887(7) 0.1414(7) 0.4453(6) 0.0302(18) Uani 1 1 d . A .
C212 C 0.2165(8) 0.1403(8) 0.5109(8) 0.032(2) Uani 1 1 d . . .
C213 C 0.2564(11) 0.1326(11) 0.6133(9) 0.048(3) Uani 1 1 d . A .
H213 H 0.2041 0.1339 0.6581 0.058 Uiso 1 1 calc R . .
C214 C 0.3754(10) 0.1230(12) 0.6484(10) 0.054(3) Uani 1 1 d . . .
H214 H 0.4053 0.1160 0.7170 0.064 Uiso 1 1 calc R A .
C215 C 0.4491(9) 0.1240(10) 0.5793(9) 0.044(3) Uani 1 1 d . A .
H215 H 0.5311 0.1201 0.6017 0.053 Uiso 1 1 calc R . .
C216 C 0.4027(8) 0.1307(9) 0.4788(9) 0.037(2) Uani 1 1 d . . .
H216 H 0.4524 0.1277 0.4319 0.045 Uiso 1 1 calc R A .
N221 N 0.0608(6) 0.1592(6) 0.3697(6) 0.0288(18) Uani 1 1 d . A .
N222 N -0.0561(7) 0.1667(7) 0.3503(7) 0.0314(19) Uani 1 1 d . . .
C223 C 0.0927(8) 0.1501(8) 0.4661(8) 0.032(2) Uani 1 1 d . A .
C224 C -0.0069(9) 0.1505(9) 0.5104(9) 0.038(2) Uani 1 1 d . . .
H224 H -0.0095 0.1451 0.5786 0.046 Uiso 1 1 calc R A .
C225 C -0.0974(9) 0.1604(9) 0.4341(9) 0.041(3) Uani 1 1 d . A .
H225 H -0.1772 0.1625 0.4391 0.049 Uiso 1 1 calc R . .
C226 C -0.1208(9) 0.1662(9) 0.2460(8) 0.036(2) Uani 1 1 d . A .
H17A H -0.0652 0.2187 0.2193 0.044 Uiso 1 1 calc R . .
H17B H -0.1921 0.1969 0.2500 0.044 Uiso 1 1 calc R . .
N251 N -0.0800(7) 0.0026(7) 0.1352(6) 0.0286(18) Uani 1 1 d . A .
C252 C -0.1653(9) 0.0439(9) 0.1703(8) 0.032(2) Uani 1 1 d . . .
C253 C -0.2879(10) -0.0219(11) 0.1438(9) 0.048(3) Uani 1 1 d . A .
H253 H -0.3462 0.0101 0.1701 0.058 Uiso 1 1 calc R . .
C254 C -0.3214(10) -0.1329(12) 0.0796(11) 0.061(4) Uani 1 1 d . . .
H254 H -0.4043 -0.1801 0.0605 0.074 Uiso 1 1 calc R A .
C255 C -0.2343(10) -0.1786(11) 0.0412(10) 0.054(3) Uani 1 1 d . A .
H255 H -0.2570 -0.2560 -0.0047 0.065 Uiso 1 1 calc R . .
C256 C -0.1157(9) -0.1084(9) 0.0717(8) 0.035(2) Uani 1 1 d . . .
Cl11 Cl 0.5261(2) 0.1955(2) 0.2376(2) 0.0416(6) Uani 1 1 d D . .
O12X O 0.5825(12) 0.1366(13) 0.3071(8) 0.048(4) Uiso 0.62(3) 1 d PD A 1
O13X O 0.4597(10) 0.1120(12) 0.1366(7) 0.064(5) Uiso 0.62(3) 1 d PD A 1
O14X O 0.4423(9) 0.2471(11) 0.2822(9) 0.054(9) Uiso 0.62(3) 1 d PD A 1
O15X O 0.6200(10) 0.2863(8) 0.2249(15) 0.070(5) Uiso 0.62(3) 1 d PD A 1
O12Y O 0.6167(14) 0.1804(19) 0.3206(8) 0.038(6) Uiso 0.38(3) 1 d PD A 2
O13Y O 0.4497(12) 0.0820(9) 0.1693(17) 0.058(8) Uiso 0.38(3) 1 d PD A 2
O14Y O 0.4507(12) 0.2593(14) 0.2825(11) 0.029(10) Uiso 0.38(3) 1 d PD A 2
O15Y O 0.5870(18) 0.2601(18) 0.1776(18) 0.054(8) Uiso 0.38(3) 1 d PD A 2
Cl21 Cl 0.1984(2) 0.8522(2) 0.2888(2) 0.0383(6) Uani 1 1 d . . .
O22 O 0.2399(6) 0.8366(6) 0.3903(6) 0.0386(17) Uani 1 1 d . . .
O23 O 0.1509(9) 0.7410(7) 0.2093(7) 0.076(3) Uani 1 1 d . . .
O24 O 0.1034(6) 0.9115(6) 0.2873(6) 0.0357(16) Uani 1 1 d . . .
O25 O 0.2994(8) 0.9276(8) 0.2653(7) 0.053(2) Uani 1 1 d . . .
O11V O 0.390(2) 0.688(2) 0.068(2) 0.042(5) Uiso 0.25 1 d PDU B 1
O12V O 0.2134(19) 0.647(2) -0.049(2) 0.044(5) Uiso 0.25 1 d PDU B 1
N13V N 0.308(2) 0.7163(15) 0.016(2) 0.042(4) Uiso 0.25 1 d PDU B 1
C14V C 0.329(4) 0.8422(17) 0.024(5) 0.041(5) Uiso 0.25 1 d PDU B 1
H14A H 0.3935 0.8664 -0.0100 0.062 Uiso 0.25 1 calc PR B 1
H14B H 0.3562 0.8882 0.0979 0.062 Uiso 0.25 1 calc PR B 1
H14C H 0.2532 0.8556 -0.0121 0.062 Uiso 0.25 1 calc PR B 1
O11W O 0.1838(18) 0.696(2) -0.068(2) 0.044(5) Uiso 0.25 1 d PDU C 2
O12W O 0.341(2) 0.662(2) 0.028(2) 0.046(5) Uiso 0.25 1 d PDU C 2
N13W N 0.286(2) 0.7275(15) -0.006(2) 0.043(4) Uiso 0.25 1 d PDU C 2
C14W C 0.345(4) 0.8551(16) 0.039(5) 0.043(5) Uiso 0.25 1 d PDU C 2
H14D H 0.3835 0.8851 -0.0109 0.064 Uiso 0.25 1 calc PR C 2
H14E H 0.4076 0.8705 0.1055 0.064 Uiso 0.25 1 calc PR C 2
H14F H 0.2824 0.8944 0.0513 0.064 Uiso 0.25 1 calc PR C 2
O21X O 0.3496(17) 0.392(2) 0.8334(15) 0.070(4) Uiso 0.40 1 d PDU D 1
O22X O 0.4174(19) 0.422(2) 0.7020(13) 0.072(4) Uiso 0.40 1 d PDU D 1
N23X N 0.4245(16) 0.4430(19) 0.7964(12) 0.068(4) Uiso 0.40 1 d PDU D 1
C24X C 0.535(2) 0.532(3) 0.8712(18) 0.065(5) Uiso 0.40 1 d PDU D 1
H24A H 0.5174 0.5614 0.9380 0.097 Uiso 0.40 1 calc PR D 1
H24B H 0.5581 0.5977 0.8418 0.097 Uiso 0.40 1 calc PR D 1
H24C H 0.6029 0.4972 0.8836 0.097 Uiso 0.40 1 calc PR D 1
O21Y O 0.445(4) 0.338(4) 0.887(5) 0.046(11) Uiso 0.10 1 d PDU E 2
O22Y O 0.562(4) 0.356(5) 0.783(5) 0.044(11) Uiso 0.10 1 d PDU E 2
N23Y N 0.509(4) 0.395(3) 0.846(4) 0.045(10) Uiso 0.10 1 d PDU E 2
C24Y C 0.510(10) 0.520(4) 0.862(8) 0.044(11) Uiso 0.10 1 d PDU E 2
H24D H 0.5189 0.5429 0.7989 0.067 Uiso 0.10 1 calc PR E 2
H24E H 0.5796 0.5690 0.9225 0.067 Uiso 0.10 1 calc PR E 2
H24F H 0.4331 0.5291 0.8753 0.067 Uiso 0.10 1 calc PR E 2
O31X O -0.257(3) 0.585(4) 0.303(4) 0.081(9) Uiso 0.20 1 d PDU F 1
O32X O -0.092(4) 0.528(4) 0.304(4) 0.080(9) Uiso 0.20 1 d PDU F 1
N33X N -0.164(3) 0.583(3) 0.276(3) 0.080(9) Uiso 0.20 1 d PDU F 1
C34X C -0.126(6) 0.665(6) 0.216(5) 0.079(10) Uiso 0.20 1 d PDU F 1
H34A H -0.0414 0.7143 0.2519 0.118 Uiso 0.20 1 calc PR F 1
H34B H -0.1812 0.7143 0.2101 0.118 Uiso 0.20 1 calc PR F 1
H34C H -0.1297 0.6198 0.1447 0.118 Uiso 0.20 1 calc PR F 1
O31Y O -0.009(2) 0.421(2) 0.402(2) 0.066(5) Uiso 0.30 1 d PDU . 2
O32Y O -0.041(3) 0.568(2) 0.5042(17) 0.066(5) Uiso 0.30 1 d PDU . 2
N33Y N -0.052(3) 0.503(2) 0.4170(14) 0.066(5) Uiso 0.30 1 d PDU . 2
C34Y C -0.112(5) 0.534(4) 0.324(2) 0.065(6) Uiso 0.30 1 d PDU G 2
H34D H -0.1344 0.6062 0.3462 0.098 Uiso 0.30 1 calc PR G 2
H34E H -0.1858 0.4698 0.2817 0.098 Uiso 0.30 1 calc PR G 2
H34F H -0.0547 0.5459 0.2808 0.098 Uiso 0.30 1 calc PR G 2

loop_
_atom_site_aniso_label
_atom_site_aniso_U_11
_atom_site_aniso_U_22
_atom_site_aniso_U_33
_atom_site_aniso_U_23
_atom_site_aniso_U_13
_atom_site_aniso_U_12
Pb1 0.02819(18) 0.02211(18) 0.0275(2) 0.00074(13) 0.00656(13) 0.00998(12)
N111 0.030(4) 0.024(4) 0.031(4) 0.000(4) 0.005(3) 0.012(3)
C112 0.034(5) 0.026(5) 0.028(5) 0.002(4) 0.005(4) 0.016(4)
C113 0.052(6) 0.026(5) 0.036(6) 0.006(5) 0.004(5) 0.012(5)
C114 0.044(6) 0.015(5) 0.043(6) -0.004(4) 0.011(5) 0.003(4)
C115 0.051(6) 0.033(6) 0.033(6) -0.010(5) 0.001(5) 0.010(5)
C116 0.044(5) 0.029(5) 0.027(5) -0.001(4) 0.001(4) 0.015(4)
N121 0.031(4) 0.025(4) 0.026(4) 0.003(3) 0.008(3) 0.013(3)
N122 0.045(5) 0.023(4) 0.026(4) 0.003(3) 0.007(3) 0.017(4)
C123 0.037(5) 0.022(5) 0.033(6) -0.003(4) 0.005(4) 0.014(4)
C124 0.059(7) 0.025(6) 0.055(8) 0.007(5) -0.003(6) 0.013(5)
C125 0.068(7) 0.024(5) 0.036(6) 0.004(5) 0.002(5) 0.017(5)
C126 0.034(5) 0.028(5) 0.030(5) 0.003(4) 0.007(4) 0.014(4)
N211 0.029(4) 0.022(4) 0.032(5) 0.000(3) 0.002(3) 0.007(3)
C212 0.030(5) 0.020(5) 0.038(6) 0.006(4) -0.002(4) 0.002(4)
C213 0.054(7) 0.051(7) 0.039(7) 0.016(6) 0.013(5) 0.010(6)
C214 0.043(6) 0.067(9) 0.049(8) 0.026(7) 0.003(5) 0.012(6)
C215 0.033(5) 0.042(6) 0.048(7) 0.013(6) -0.003(5) 0.010(5)
C216 0.025(4) 0.038(6) 0.042(6) 0.010(5) -0.001(4) 0.006(4)
N221 0.026(4) 0.018(4) 0.035(5) -0.005(3) 0.009(3) 0.005(3)
N222 0.029(4) 0.033(5) 0.035(5) 0.002(4) 0.013(3) 0.017(3)
C223 0.032(5) 0.024(5) 0.033(6) 0.002(4) 0.006(4) 0.006(4)
C224 0.042(6) 0.034(6) 0.038(6) 0.005(5) 0.020(5) 0.007(4)
C225 0.026(5) 0.039(6) 0.052(7) 0.000(5) 0.014(5) 0.009(4)
C226 0.034(5) 0.039(6) 0.041(6) 0.005(5) 0.016(4) 0.022(4)
N251 0.030(4) 0.027(4) 0.025(4) 0.003(3) 0.003(3) 0.012(3)
C252 0.035(5) 0.038(6) 0.029(5) 0.009(4) 0.011(4) 0.020(4)
C253 0.047(6) 0.051(7) 0.039(7) -0.006(6) 0.017(5) 0.013(5)
C254 0.033(6) 0.061(9) 0.070(9) -0.011(7) 0.014(6) 0.006(5)
C255 0.042(6) 0.041(7) 0.055(8) -0.015(6) 0.009(5) -0.004(5)
C256 0.033(5) 0.035(6) 0.035(6) 0.010(5) 0.005(4) 0.010(4)
Cl11 0.0372(12) 0.0407(15) 0.0436(15) 0.0009(12) 0.0105(11) 0.0167(11)
Cl21 0.0490(14) 0.0283(12) 0.0307(13) -0.0013(11) -0.0022(11) 0.0208(11)
O22 0.047(4) 0.037(4) 0.036(4) 0.015(3) 0.008(3) 0.021(3)
O23 0.100(7) 0.039(5) 0.057(6) -0.020(4) -0.034(5) 0.044(5)
O24 0.037(3) 0.027(4) 0.039(4) 0.003(3) 0.003(3) 0.014(3)
O25 0.065(5) 0.064(6) 0.052(5) 0.027(5) 0.028(4) 0.039(4)

loop_
_atom_type_symbol
_atom_type_description
_atom_type_scat_dispersion_real
_atom_type_scat_dispersion_imag
_atom_type_scat_source
C C 0.0033 0.0016 'International Tables Vol C Tables 4.2.6.8 and 6.1.1.4'
H H 0.0000 0.0000 'International Tables Vol C Tables 4.2.6.8 and 6.1.1.4'
Cl Cl 0.1484 0.1585 'International Tables Vol C Tables 4.2.6.8 and 6.1.1.4'
N N 0.0061 0.0033 'International Tables Vol C Tables 4.2.6.8 and 6.1.1.4'
O O 0.0106 0.0060 'International Tables Vol C Tables 4.2.6.8 and 6.1.1.4'
Pb Pb -3.3944 10.1111 'International Tables Vol C Tables 4.2.6.8 and 6.1.1.4'

loop_
_geom_angle_atom_site_label_1
_geom_angle_atom_site_label_2
_geom_angle_atom_site_label_3
_geom_angle
_geom_angle_site_symmetry_1
_geom_angle_site_symmetry_3
N221 Pb1 N211 66.1(3) . .
N221 Pb1 N111 76.4(3) . .
N211 Pb1 N111 81.4(2) . .
N221 Pb1 N121 94.8(2) . .
N211 Pb1 N121 143.7(2) . .
N111 Pb1 N121 63.6(2) . .
N221 Pb1 O14X 136.3(3) . .
N211 Pb1 O14X 81.7(3) . .
N111 Pb1 O14X 69.9(2) . .
N121 Pb1 O14X 94.4(3) . .
C116 N111 C112 117.5(8) . .
C116 N111 Pb1 121.1(6) . .
C112 N111 Pb1 121.4(6) . .
N111 C112 C113 121.2(9) . .
N111 C112 C123 118.1(8) . .
C113 C112 C123 120.7(9) . .
C114 C113 C112 120.8(10) . .
C114 C113 H113 119.6 . .
C112 C113 H113 119.6 . .
C115 C114 C113 117.0(9) . .
C115 C114 H114 121.5 . .
C113 C114 H114 121.5 . .
C114 C115 C116 119.8(10) . .
C114 C115 H115 120.1 . .
C116 C115 H115 120.1 . .
N111 C116 C115 123.6(10) . .
N111 C116 H116 118.2 . .
C115 C116 H116 118.2 . .
C123 N121 N122 105.5(8) . .
C123 N121 Pb1 115.6(6) . .
N122 N121 Pb1 137.0(5) . .
N121 N122 C125 112.2(8) . .
N121 N122 C126 120.7(8) . .
C125 N122 C126 126.7(9) . .
N121 C123 C124 110.7(9) . .
N121 C123 C112 120.1(9) . .
C124 C123 C112 129.1(9) . .
C125 C124 C123 106.2(9) . .
C125 C124 H124 126.9 . .
C123 C124 H124 126.9 . .
N122 C125 C124 105.3(10) . .
N122 C125 H125 127.3 . .
C124 C125 H125 127.3 . .
N122 C126 C256 111.8(8) . 2
N122 C126 H12A 109.2 . .
C256 C126 H12A 109.2 2 .
N122 C126 H12B 109.2 . .
C256 C126 H12B 109.2 2 .
H12A C126 H12B 107.9 . .
C216 N211 C212 118.6(9) . .
C216 N211 Pb1 121.9(7) . .
C212 N211 Pb1 119.2(6) . .
N211 C212 C213 122.8(9) . .
N211 C212 C223 114.5(9) . .
C213 C212 C223 122.7(10) . .
C212 C213 C214 118.4(11) . .
C212 C213 H213 120.8 . .
C214 C213 H213 120.8 . .
C213 C214 C215 118.1(11) . .
C213 C214 H214 121.0 . .
C215 C214 H214 121.0 . .
C216 C215 C214 120.0(10) . .
C216 C215 H215 120.0 . .
C214 C215 H215 120.0 . .
N211 C216 C215 121.9(11) . .
N211 C216 H216 119.0 . .
C215 C216 H216 119.0 . .
C223 N221 N222 107.0(8) . .
C223 N221 Pb1 119.8(6) . .
N222 N221 Pb1 133.0(6) . .
C225 N222 N221 109.9(8) . .
C225 N222 C226 130.0(8) . .
N221 N222 C226 119.6(8) . .
N221 C223 C224 109.6(8) . .
N221 C223 C212 120.1(9) . .
C224 C223 C212 130.3(10) . .
C225 C224 C223 104.8(10) . .
C225 C224 H224 127.6 . .
C223 C224 H224 127.6 . .
N222 C225 C224 108.8(9) . .
N222 C225 H225 125.6 . .
C224 C225 H225 125.6 . .
N222 C226 C252 111.4(8) . .
N222 C226 H17A 109.3 . .
C252 C226 H17A 109.3 . .
N222 C226 H17B 109.3 . .
C252 C226 H17B 109.3 . .
H17A C226 H17B 108.0 . .
C252 N251 C256 117.7(8) . .
N251 C252 C253 123.1(9) . .
N251 C252 C226 116.3(8) . .
C253 C252 C226 120.5(9) . .
C254 C253 C252 118.0(10) . .
C254 C253 H253 121.0 . .
C252 C253 H253 121.0 . .
C253 C254 C255 120.3(11) . .
C253 C254 H254 119.9 . .
C255 C254 H254 119.9 . .
C256 C255 C254 118.0(11) . .
C256 C255 H255 121.0 . .
C254 C255 H255 121.0 . .
N251 C256 C255 122.9(10) . .
N251 C256 C126 115.2(8) . 2
C255 C256 C126 121.9(10) . 2
O13X Cl11 O12Y 127.3(8) . .
O13X Cl11 O15X 109.6(3) . .
O12Y Cl11 O15X 89.5(7) . .
O13X Cl11 O15Y 84.6(8) . .
O12Y Cl11 O15Y 109.6(3) . .
O15X Cl11 O15Y 25.6(7) . .
O13X Cl11 O14Y 112.7(10) . .
O12Y Cl11 O14Y 109.5(3) . .
O15X Cl11 O14Y 103.2(10) . .
O15Y Cl11 O14Y 109.5(3) . .
O13X Cl11 O13Y 26.0(7) . .
O12Y Cl11 O13Y 109.5(3) . .
O15X Cl11 O13Y 133.1(9) . .
O15Y Cl11 O13Y 109.4(3) . .
O14Y Cl11 O13Y 109.4(3) . .
O13X Cl11 O12X 109.5(3) . .
O12Y Cl11 O12X 22.1(7) . .
O15X Cl11 O12X 109.5(3) . .
O15Y Cl11 O12X 125.3(9) . .
O14Y Cl11 O12X 112.2(9) . .
O13Y Cl11 O12X 88.5(8) . .
O13X Cl11 O14X 109.5(3) . .
O12Y Cl11 O14X 109.1(10) . .
O15X Cl11 O14X 109.5(3) . .
O15Y Cl11 O14X 114.9(11) . .
O14Y Cl11 O14X 6.2(10) . .
O13Y Cl11 O14X 104.1(9) . .
O12X Cl11 O14X 109.4(3) . .
Cl11 O14X Pb1 128.0(6) . .
O22 Cl21 O23 110.6(5) . .
O22 Cl21 O24 110.2(4) . .
O23 Cl21 O24 109.4(4) . .
O22 Cl21 O25 110.1(5) . .
O23 Cl21 O25 109.9(6) . .
O24 Cl21 O25 106.6(4) . .
O11V N13V O12V 125.0(3) . .
O11V N13V C14V 117.1(2) . .
O12V N13V C14V 117.5(2) . .
N13V C14V H14A 109.5 . .
N13V C14V H14B 109.5 . .
H14A C14V H14B 109.5 . .
N13V C14V H14C 109.5 . .
H14A C14V H14C 109.5 . .
H14B C14V H14C 109.5 . .
O11W N13W O12W 125.2(3) . .
O11W N13W C14W 117.1(2) . .
O12W N13W C14W 117.5(2) . .
N13W C14W H14D 109.5 . .
N13W C14W H14E 109.5 . .
H14D C14W H14E 109.5 . .
N13W C14W H14F 109.5 . .
H14D C14W H14F 109.5 . .
H14E C14W H14F 109.5 . .
O21X N23X O22X 125.2(2) . .
O21X N23X C24X 117.2(2) . .
O22X N23X C24X 117.6(2) . .
N23X C24X H24A 109.5 . .
N23X C24X H24B 109.5 . .
H24A C24X H24B 109.5 . .
N23X C24X H24C 109.5 . .
H24A C24X H24C 109.5 . .
H24B C24X H24C 109.5 . .
O21Y N23Y O22Y 125.0(3) . .
O21Y N23Y C24Y 117.1(3) . .
O22Y N23Y C24Y 117.5(3) . .
N23Y C24Y H24D 109.5 . .
N23Y C24Y H24E 109.5 . .
H24D C24Y H24E 109.5 . .
N23Y C24Y H24F 109.5 . .
H24D C24Y H24F 109.5 . .
H24E C24Y H24F 109.5 . .
O31X N33X O32X 125.0(3) . .
O31X N33X C34X 117.0(3) . .
O32X N33X C34X 117.5(3) . .
N33X C34X H34A 109.5 . .
N33X C34X H34B 109.5 . .
H34A C34X H34B 109.5 . .
N33X C34X H34C 109.5 . .
H34A C34X H34C 109.5 . .
H34B C34X H34C 109.5 . .
N33Y O31Y O32Y 97(2) . 2_566
N33Y O32Y O31Y 138(2) . 2_566
N33Y O32Y N33Y 97.1(15) . 2_566
O31Y O32Y N33Y 41.0(13) 2_566 2_566
O31Y N33Y O32Y 125.1(3) . .
O31Y N33Y C34Y 117.1(2) . .
O32Y N33Y C34Y 117.6(2) . .
O31Y N33Y O32Y 42.1(15) . 2_566
O32Y N33Y O32Y 82.9(15) . 2_566
C34Y N33Y O32Y 158.7(16) . 2_566
N33Y C34Y H34D 109.5 . .
N33Y C34Y H34E 109.5 . .
H34D C34Y H34E 109.5 . .
N33Y C34Y H34F 109.5 . .
H34D C34Y H34F 109.5 . .
H34E C34Y H34F 109.5 . .

loop_
_geom_bond_atom_site_label_1
_geom_bond_atom_site_label_2
_geom_bond_distance
_geom_bond_site_symmetry_2
Pb1 N221 2.440(8) .
Pb1 N211 2.506(8) .
Pb1 N111 2.564(8) .
Pb1 N121 2.704(7) .
Pb1 O14X 2.724(10) .
N111 C116 1.328(12) .
N111 C112 1.348(12) .
C112 C113 1.398(13) .
C112 C123 1.468(13) .
C113 C114 1.376(15) .
C113 H113 0.9500 .
C114 C115 1.375(15) .
C114 H114 0.9500 .
C115 C116 1.381(14) .
C115 H115 0.9500 .
C116 H116 0.9500 .
N121 C123 1.329(12) .
N121 N122 1.351(11) .
N122 C125 1.360(13) .
N122 C126 1.437(12) .
C123 C124 1.391(15) .
C124 C125 1.384(15) .
C124 H124 0.9500 .
C125 H125 0.9500 .
C126 C256 1.526(13) 2
C126 H12A 0.9900 .
C126 H12B 0.9900 .
N211 C216 1.349(11) .
N211 C212 1.351(13) .
C212 C213 1.397(15) .
C212 C223 1.477(12) .
C213 C214 1.401(15) .
C213 H213 0.9500 .
C214 C215 1.403(17) .
C214 H214 0.9500 .
C215 C216 1.381(15) .
C215 H215 0.9500 .
C216 H216 0.9500 .
N221 C223 1.317(13) .
N221 N222 1.354(10) .
N222 C225 1.339(14) .
N222 C226 1.449(13) .
C223 C224 1.417(14) .
C224 C225 1.353(15) .
C224 H224 0.9500 .
C225 H225 0.9500 .
C226 C252 1.511(14) .
C226 H17A 0.9900 .
C226 H17B 0.9900 .
N251 C252 1.338(11) .
N251 C256 1.347(13) .
C252 C253 1.392(15) .
C253 C254 1.353(16) .
C253 H253 0.9500 .
C254 C255 1.400(16) .
C254 H254 0.9500 .
C255 C256 1.366(14) .
C255 H255 0.9500 .
C256 C126 1.526(13) 2
Cl11 O13X 1.4391(19) .
Cl11 O12Y 1.4393(19) .
Cl11 O15X 1.4396(19) .
Cl11 O15Y 1.4398(19) .
Cl11 O14Y 1.4408(19) .
Cl11 O13Y 1.4409(19) .
Cl11 O12X 1.4410(19) .
Cl11 O14X 1.4412(19) .
Cl21 O22 1.426(7) .
Cl21 O23 1.434(8) .
Cl21 O24 1.448(6) .
Cl21 O25 1.462(9) .
O11V N13V 1.219(2) .
O12V N13V 1.231(2) .
N13V C14V 1.474(2) .
C14V H14A 0.9800 .
C14V H14B 0.9800 .
C14V H14C 0.9800 .
O11W N13W 1.2181(19) .
O12W N13W 1.2311(19) .
N13W C14W 1.4741(19) .
C14W H14D 0.9800 .
C14W H14E 0.9800 .
C14W H14F 0.9800 .
O21X N23X 1.2177(18) .
O22X N23X 1.2310(18) .
N23X C24X 1.4737(19) .
C24X H24A 0.9800 .
C24X H24B 0.9800 .
C24X H24C 0.9800 .
O21Y N23Y 1.218(2) .
O22Y N23Y 1.232(2) .
N23Y C24Y 1.474(2) .
C24Y H24D 0.9800 .
C24Y H24E 0.9800 .
C24Y H24F 0.9800 .
O31X N33X 1.219(2) .
O32X N33X 1.232(2) .
N33X C34X 1.475(2) .
C34X H34A 0.9800 .
C34X H34B 0.9800 .
C34X H34C 0.9800 .
O31Y N33Y 1.2183(19) .
O31Y O32Y 1.24(3) 2_566
O32Y N33Y 1.2311(19) .
O32Y O31Y 1.24(3) 2_566
O32Y N33Y 1.84(4) 2_566
N33Y C34Y 1.4740(19) .
N33Y O32Y 1.84(4) 2_566
C34Y H34D 0.9800 .
C34Y H34E 0.9800 .
C34Y H34F 0.9800 .

loop_
_geom_torsion_atom_site_label_1
_geom_torsion_atom_site_label_2
_geom_torsion_atom_site_label_3
_geom_torsion_atom_site_label_4
_geom_torsion
_geom_torsion_site_symmetry_1
_geom_torsion_site_symmetry_4
N221 Pb1 N111 C116 74.6(8) . .
N211 Pb1 N111 C116 7.2(7) . .
N121 Pb1 N111 C116 177.1(8) . .
O14X Pb1 N111 C116 -77.1(8) . .
N221 Pb1 N111 C112 -105.0(7) . .
N211 Pb1 N111 C112 -172.4(7) . .
N121 Pb1 N111 C112 -2.5(7) . .
O14X Pb1 N111 C112 103.3(8) . .
C116 N111 C112 C113 -0.9(14) . .
Pb1 N111 C112 C113 178.7(7) . .
C116 N111 C112 C123 177.6(9) . .
Pb1 N111 C112 C123 -2.8(12) . .
N111 C112 C113 C114 -1.8(16) . .
C123 C112 C113 C114 179.7(10) . .
C112 C113 C114 C115 2.4(16) . .
C113 C114 C115 C116 -0.4(17) . .
C112 N111 C116 C115 3.0(15) . .
Pb1 N111 C116 C115 -176.6(8) . .
C114 C115 C116 N111 -2.4(18) . .
N221 Pb1 N121 C123 80.3(7) . .
N211 Pb1 N121 C123 25.1(9) . .
N111 Pb1 N121 C123 8.1(6) . .
O14X Pb1 N121 C123 -56.9(7) . .
N221 Pb1 N121 N122 -118.7(8) . .
N211 Pb1 N121 N122 -173.9(7) . .
N111 Pb1 N121 N122 169.1(9) . .
O14X Pb1 N121 N122 104.1(9) . .
C123 N121 N122 C125 0.5(11) . .
Pb1 N121 N122 C125 -161.8(7) . .
C123 N121 N122 C126 174.1(8) . .
Pb1 N121 N122 C126 11.8(13) . .
N122 N121 C123 C124 0.6(11) . .
Pb1 N121 C123 C124 167.3(7) . .
N122 N121 C123 C112 -179.8(8) . .
Pb1 N121 C123 C112 -13.1(11) . .
N111 C112 C123 N121 11.2(14) . .
C113 C112 C123 N121 -170.3(9) . .
N111 C112 C123 C124 -169.4(11) . .
C113 C112 C123 C124 9.1(17) . .
N121 C123 C124 C125 -1.5(13) . .
C112 C123 C124 C125 179.0(10) . .
N121 N122 C125 C124 -1.4(13) . .
C126 N122 C125 C124 -174.6(10) . .
C123 C124 C125 N122 1.7(13) . .
N121 N122 C126 C256 -81.7(11) . 2
C125 N122 C126 C256 90.9(12) . 2
N221 Pb1 N211 C216 179.1(8) . .
N111 Pb1 N211 C216 -102.0(7) . .
N121 Pb1 N211 C216 -117.4(7) . .
O14X Pb1 N211 C216 -31.2(7) . .
N221 Pb1 N211 C212 4.7(6) . .
N111 Pb1 N211 C212 83.6(7) . .
N121 Pb1 N211 C212 68.2(8) . .
O14X Pb1 N211 C212 154.4(7) . .
C216 N211 C212 C213 2.3(14) . .
Pb1 N211 C212 C213 176.8(8) . .
C216 N211 C212 C223 -178.9(8) . .
Pb1 N211 C212 C223 -4.3(10) . .
N211 C212 C213 C214 -1.5(17) . .
C223 C212 C213 C214 179.7(10) . .
C212 C213 C214 C215 1.3(18) . .
C213 C214 C215 C216 -1.9(18) . .
C212 N211 C216 C215 -2.9(15) . .
Pb1 N211 C216 C215 -177.3(8) . .
C214 C215 C216 N211 2.8(17) . .
N211 Pb1 N221 C223 -4.7(7) . .
N111 Pb1 N221 C223 -91.2(7) . .
N121 Pb1 N221 C223 -152.5(7) . .
O14X Pb1 N221 C223 -51.0(9) . .
N211 Pb1 N221 N222 -178.7(8) . .
N111 Pb1 N221 N222 94.8(8) . .
N121 Pb1 N221 N222 33.5(8) . .
O14X Pb1 N221 N222 135.0(8) . .
C223 N221 N222 C225 -1.0(11) . .
Pb1 N221 N222 C225 173.5(7) . .
C223 N221 N222 C226 -174.1(8) . .
Pb1 N221 N222 C226 0.5(13) . .
N222 N221 C223 C224 0.6(11) . .
Pb1 N221 C223 C224 -174.8(6) . .
N222 N221 C223 C212 180.0(8) . .
Pb1 N221 C223 C212 4.6(11) . .
N211 C212 C223 N221 -0.1(13) . .
C213 C212 C223 N221 178.8(10) . .
N211 C212 C223 C224 179.1(10) . .
C213 C212 C223 C224 -2.0(16) . .
N221 C223 C224 C225 0.0(11) . .
C212 C223 C224 C225 -179.3(10) . .
N221 N222 C225 C224 1.0(12) . .
C226 N222 C225 C224 173.1(9) . .
C223 C224 C225 N222 -0.6(12) . .
C225 N222 C226 C252 -94.7(12) . .
N221 N222 C226 C252 76.8(11) . .
C256 N251 C252 C253 -0.4(15) . .
C256 N251 C252 C226 176.8(9) . .
N222 C226 C252 N251 -75.9(11) . .
N222 C226 C252 C253 101.4(11) . .
N251 C252 C253 C254 0.1(18) . .
C226 C252 C253 C254 -177.0(12) . .
C252 C253 C254 C255 0(2) . .
C253 C254 C255 C256 1(2) . .
C252 N251 C256 C255 0.9(16) . .
C252 N251 C256 C126 179.2(8) . 2
C254 C255 C256 N251 -1.2(19) . .
C254 C255 C256 C126 -179.3(12) . 2
O13X Cl11 O14X Pb1 32.9(12) . .
O12Y Cl11 O14X Pb1 -110.5(12) . .
O15X Cl11 O14X Pb1 153.1(9) . .
O15Y Cl11 O14X Pb1 126.0(12) . .
O14Y Cl11 O14X Pb1 155(9) . .
O13Y Cl11 O14X Pb1 6.3(15) . .
O12X Cl11 O14X Pb1 -87.0(10) . .
N221 Pb1 O14X Cl11 146.7(7) . .
N211 Pb1 O14X Cl11 104.8(9) . .
N111 Pb1 O14X Cl11 -171.4(10) . .
N121 Pb1 O14X Cl11 -111.6(9) . .
O32Y O31Y N33Y O32Y 0(5) 2_566 .
O32Y O31Y N33Y C34Y 174(3) 2_566 .
O31Y O32Y N33Y O31Y 0(7) 2_566 .
N33Y O32Y N33Y O31Y 0(3) 2_566 .
O31Y O32Y N33Y C34Y -174(5) 2_566 .
N33Y O32Y N33Y C34Y -174(4) 2_566 .
O31Y O32Y N33Y O32Y 0(4) 2_566 2_566
N33Y O32Y N33Y O32Y 0.000(3) 2_566 2_566
